data_4024363
loop_
_publ_author_name
'Leo A. Paquette'
'Robert D. Dura'
'Isabelle Modolo'

_publ_contact_author_address
;
Department of Chemistry
Ohio State University
Columbus, OH 43210
;
_publ_contact_author_name 'Paquette, Leo'
_publ_section_title
;
Contrasting Responses of Pyrido[2,1-a]isoindol-6-ones and Their Sultam
Counterparts to Photochemical Activation
;
_journal_name_full 'Journal of Organic Chemistry'
_journal_page_first 1982
_journal_page_last 1987
_journal_paper_doi 10.1021/jo802476c
_journal_volume 74
_journal_year 2009
_chemical_compound_source 'synthesis as described'
_chemical_formula_moiety 'C26 H22 N2 O4'
_chemical_formula_sum 'C26 H22 N2 O4'
_chemical_formula_weight 426.46
_chemical_name_common 'Paquette 1598'
_chemical_name_systematic
;
 ?
;
_space_group_IT_number 2
_symmetry_cell_setting triclinic
_symmetry_Int_Tables_number 2
_symmetry_space_group_name_Hall '-P 1'
_symmetry_space_group_name_H-M 'P -1'
_atom_sites_solution_hydrogens geom
_atom_sites_solution_primary direct
_atom_sites_solution_secondary difmap
_audit_conform_dict_location ftp://ftp.iucr.org/pub/cif_core.dic
_audit_conform_dict_name cif_core.dic
_audit_conform_dict_version 2.4
_audit_creation_date 2008-11-07T13:22:45-00:00
_audit_creation_method 'WinGX routine CIF_UPDATE'
_cell_angle_alpha 101.625(3)
_cell_angle_beta 95.611(3)
_cell_angle_gamma 98.740(3)
_cell_formula_units_Z 4
_cell_length_a 8.6296(1)
_cell_length_b 13.9375(1)
_cell_length_c 18.6870(2)
_cell_measurement_reflns_used 7599
_cell_measurement_temperature 293(2)
_cell_measurement_theta_max 25.028
_cell_measurement_theta_min 2.037
_cell_measurement_wavelength 0.71073
_cell_volume 2156.68(4)
_computing_cell_refinement 'HKL Scalepack (Otwinowski & Minor 1997)'
_computing_data_collection 'Collect (Nonius BV, 1997-2000)'
_computing_data_reduction 'HKL Denzo and Scalepack (Otwinowski & Minor 1997)'
_computing_molecular_graphics 'Ortep-3 for Windows (Farrugia, 1997)'
_computing_publication_material 'WinGX publication routines (Farrugia, 1999)'
_computing_structure_refinement 'SHELXL-97 (Sheldrick, 1997)'
_computing_structure_solution 'SHELXS-97 (Sheldrick, 1997)'
_diffrn_ambient_temperature 293(2)
_diffrn_detector 'CCD plate'
_diffrn_detector_area_resol_mean 9
_diffrn_measured_fraction_theta_full 0.998
_diffrn_measured_fraction_theta_max 0.998
_diffrn_measurement_device '95mm CCD camera on \k-goniostat'
_diffrn_measurement_device_type 'Nonius KappaCCD'
_diffrn_measurement_method 'phi and omega scans'
_diffrn_orient_matrix_type 'by Nonius Collect from scalepack cell'
_diffrn_orient_matrix_UB_11 0.109142E-1
_diffrn_orient_matrix_UB_12 -0.145302E-1
_diffrn_orient_matrix_UB_13 0.503385E-1
_diffrn_orient_matrix_UB_21 0.67048E-1
_diffrn_orient_matrix_UB_22 0.670638E-1
_diffrn_orient_matrix_UB_23 0.198558E-1
_diffrn_orient_matrix_UB_31 -0.968358E-1
_diffrn_orient_matrix_UB_32 0.287893E-1
_diffrn_orient_matrix_UB_33 0.10492E-1
_diffrn_radiation_monochromator graphite
_diffrn_radiation_probe x-ray
_diffrn_radiation_type MoK\a
_diffrn_radiation_wavelength 0.71073
_diffrn_reflns_av_R_equivalents 0.028
_diffrn_reflns_limit_h_max 10
_diffrn_reflns_limit_h_min -10
_diffrn_reflns_limit_k_max 16
_diffrn_reflns_limit_k_min -16
_diffrn_reflns_limit_l_max 22
_diffrn_reflns_limit_l_min -22
_diffrn_reflns_number 51609
_diffrn_reflns_theta_full 25.03
_diffrn_reflns_theta_max 25.03
_diffrn_reflns_theta_min 2.61
_diffrn_source 'Enraf Nonius FR590'
_exptl_absorpt_coefficient_mu 0.089
_exptl_absorpt_correction_type none
_exptl_crystal_colour colorless
_exptl_crystal_density_diffrn 1.313
_exptl_crystal_density_method 'not measured'
_exptl_crystal_description 'trapezoid-shaped chunk'
_exptl_crystal_F_000 896
_exptl_crystal_size_max 0.38
_exptl_crystal_size_mid 0.35
_exptl_crystal_size_min 0.19
_refine_diff_density_max 0.235
_refine_diff_density_min -0.173
_refine_diff_density_rms 0.032
_refine_ls_extinction_method none
_refine_ls_goodness_of_fit_ref 1.053
_refine_ls_hydrogen_treatment mixed
_refine_ls_matrix_type full
_refine_ls_number_parameters 597
_refine_ls_number_reflns 7626
_refine_ls_number_restraints 0
_refine_ls_restrained_S_all 1.053
_refine_ls_R_factor_all 0.06
_refine_ls_R_factor_gt 0.0406
_refine_ls_shift/su_max 0.005
_refine_ls_shift/su_mean 0.001
_refine_ls_structure_factor_coef Fsqd
_refine_ls_weighting_details 'w=1/[\s^2^(Fo^2^)+(0.0609P)^2^+0.2995P] where P=(Fo^2^+2Fc^2^)/3'
_refine_ls_weighting_scheme calc
_refine_ls_wR_factor_gt 0.1071
_refine_ls_wR_factor_ref 0.1169
_reflns_number_gt 5655
_reflns_number_total 7626
_reflns_threshold_expression >2sigma(I)
_cod_data_source_file jo802476c_si_002.cif
_cod_data_source_block Paquette1598
_cod_original_sg_symbol_H-M P-1
_cod_database_code 4024363

loop_
_symmetry_equiv_pos_as_xyz
'x, y, z'
'-x, -y, -z'

loop_
_atom_site_label
_atom_site_type_symbol
_atom_site_fract_x
_atom_site_fract_y
_atom_site_fract_z
_atom_site_U_iso_or_equiv
_atom_site_adp_type
_atom_site_occupancy
_atom_site_symmetry_multiplicity
_atom_site_calc_flag
_atom_site_refinement_flags
_atom_site_disorder_assembly
_atom_site_disorder_group
C1A C 0.7728(2) 0.59644(13) 0.54786(9) 0.0609(5) Uani 1 1 d . . .
C1B C 0.69004(17) 0.78352(11) 0.13564(9) 0.0427(4) Uani 1 1 d . . .
C2A C 0.6564(3) 0.59367(18) 0.48968(11) 0.0799(7) Uani 1 1 d . . .
H2A H 0.6247 0.5368 0.4523 0.096 Uiso 1 1 calc R . .
C2B C 0.73479(19) 0.72259(13) 0.07581(9) 0.0542(4) Uani 1 1 d . . .
H2B H 0.7956 0.7495 0.0438 0.065 Uiso 1 1 calc R . .
C3A C 0.5905(3) 0.6762(2) 0.48908(13) 0.0951(8) Uani 1 1 d . . .
H3A H 0.5113 0.6755 0.4513 0.114 Uiso 1 1 calc R . .
C3B C 0.6870(2) 0.62149(14) 0.06498(11) 0.0645(5) Uani 1 1 d . . .
H3B H 0.7138 0.5789 0.0248 0.077 Uiso 1 1 calc R . .
C4A C 0.6399(3) 0.76102(17) 0.54386(13) 0.0899(7) Uani 1 1 d . . .
H4A H 0.5938 0.8168 0.5423 0.108 Uiso 1 1 calc R . .
C4B C 0.5993(2) 0.58356(13) 0.11382(12) 0.0696(6) Uani 1 1 d . . .
H4B H 0.5699 0.5149 0.1066 0.083 Uiso 1 1 calc R . .
C5A C 0.7568(3) 0.76487(14) 0.60117(11) 0.0713(6) Uani 1 1 d . . .
H5A H 0.7913 0.8231 0.6371 0.086 Uiso 1 1 calc R . .
C5B C 0.5533(2) 0.64396(12) 0.17333(11) 0.0585(5) Uani 1 1 d . . .
H5B H 0.4945 0.6166 0.2058 0.07 Uiso 1 1 calc R . .
C6A C 0.8209(2) 0.68066(12) 0.60399(9) 0.0549(4) Uani 1 1 d . . .
C6B C 0.59670(17) 0.74595(11) 0.18351(9) 0.0420(4) Uani 1 1 d . . .
C7A C 0.9508(2) 0.66608(11) 0.65955(8) 0.0483(4) Uani 1 1 d . . .
C7B C 0.56902(17) 0.82859(10) 0.24497(8) 0.0400(3) Uani 1 1 d . . .
C8A C 0.8637(2) 0.52036(14) 0.56065(9) 0.0641(5) Uani 1 1 d . . .
C8B C 0.73435(17) 0.89156(12) 0.16104(9) 0.0453(4) Uani 1 1 d . . .
C9A C 1.1029(2) 0.73915(13) 0.65936(10) 0.0634(5) Uani 1 1 d . . .
H9A1 H 1.1818 0.7344 0.6978 0.095 Uiso 1 1 calc R . .
H9A2 H 1.0811 0.8057 0.6676 0.095 Uiso 1 1 calc R . .
H9A3 H 1.1409 0.7231 0.6126 0.095 Uiso 1 1 calc R . .
C9B C 0.6375(2) 0.81321(14) 0.31992(10) 0.0575(4) Uani 1 1 d . . .
H9B1 H 0.7479 0.81 0.32 0.086 Uiso 1 1 calc R . .
H9B2 H 0.5826 0.7522 0.3285 0.086 Uiso 1 1 calc R . .
H9B3 H 0.6249 0.8678 0.3581 0.086 Uiso 1 1 calc R . .
C10A C 1.0888(3) 0.51710(18) 0.64739(14) 0.0756(6) Uani 1 1 d . . .
H10A H 1.080(3) 0.4503(17) 0.6129(13) 0.092(7) Uiso 1 1 d . . .
C10B C 0.6868(2) 1.01210(13) 0.26611(11) 0.0572(5) Uani 1 1 d . . .
H10B H 0.757(2) 1.0572(14) 0.2408(10) 0.065(5) Uiso 1 1 d . . .
C11A C 0.91238(19) 0.66965(10) 0.73988(8) 0.0413(4) Uani 1 1 d . . .
H11A H 1.0081 0.6566 0.7663 0.05 Uiso 1 1 calc R . .
C11B C 0.39407(16) 0.84449(10) 0.24810(8) 0.0369(3) Uani 1 1 d . . .
H11B H 0.392 0.8787 0.2991 0.044 Uiso 1 1 calc R . .
C12A C 0.8890(2) 0.77309(11) 0.78328(8) 0.0453(4) Uani 1 1 d . . .
H12A H 0.9591 0.8271 0.77 0.054 Uiso 1 1 calc R . .
C12B C 0.27403(17) 0.74590(11) 0.23671(9) 0.0458(4) Uani 1 1 d . . .
H12B H 0.3212 0.696 0.2573 0.055 Uiso 1 1 calc R . .
C13A C 0.7188(2) 0.78500(13) 0.77073(10) 0.0595(5) Uani 1 1 d . . .
H13A H 0.6873 0.8364 0.7513 0.071 Uiso 1 1 calc R . .
C13B C 0.2137(2) 0.70771(13) 0.15554(11) 0.0584(5) Uani 1 1 d . . .
H13B H 0.226 0.6459 0.1291 0.07 Uiso 1 1 calc R . .
C14A C 0.6177(2) 0.71637(14) 0.78966(11) 0.0668(5) Uani 1 1 d . . .
H14A H 0.5097 0.717 0.7872 0.08 Uiso 1 1 calc R . .
C14B C 0.1425(2) 0.76981(14) 0.12582(10) 0.0591(5) Uani 1 1 d . . .
H14B H 0.093 0.7538 0.0774 0.071 Uiso 1 1 calc R . .
C15A C 0.6930(2) 0.63770(12) 0.81541(9) 0.0555(4) Uani 1 1 d . . .
H15A H 0.6144 0.5888 0.8295 0.067 Uiso 1 1 calc R . .
C15B C 0.14760(18) 0.86844(12) 0.17651(9) 0.0457(4) Uani 1 1 d . . .
H15B H 0.0937 0.9124 0.152 0.055 Uiso 1 1 calc R . .
C16A C 0.77635(19) 0.58745(11) 0.75067(8) 0.0462(4) Uani 1 1 d . . .
H16A H 0.8259 0.5355 0.7672 0.055 Uiso 1 1 calc R . .
C16B C 0.32741(17) 0.91238(11) 0.20033(8) 0.0413(4) Uani 1 1 d . . .
H16B H 0.3358 0.9787 0.232 0.05 Uiso 1 1 calc R . .
C17A C 0.6493(2) 0.53724(14) 0.68814(10) 0.0567(5) Uani 1 1 d . . .
H17A H 0.585(2) 0.5793(13) 0.6642(10) 0.060(5) Uiso 1 1 d . . .
C17B C 0.3992(2) 0.92490(16) 0.13167(11) 0.0581(5) Uani 1 1 d . . .
H17B H 0.412(2) 0.8635(14) 0.1010(11) 0.067(6) Uiso 1 1 d . . .
C18A C 0.9239(2) 0.77442(10) 0.86717(8) 0.0455(4) Uani 1 1 d . . .
C18B C 0.12791(18) 0.77090(11) 0.27417(10) 0.0482(4) Uani 1 1 d . . .
C19A C 1.0850(2) 0.75718(11) 0.89455(8) 0.0483(4) Uani 1 1 d . . .
C19B C 0.15944(19) 0.81536(13) 0.35580(10) 0.0536(4) Uani 1 1 d . . .
C20A C 1.2319(2) 0.81728(14) 0.90110(9) 0.0615(5) Uani 1 1 d . . .
H20A H 1.2422 0.8769 0.8855 0.074 Uiso 1 1 calc R . .
C20B C 0.2105(2) 0.77381(18) 0.41288(13) 0.0789(6) Uani 1 1 d . . .
H20B H 0.2318 0.7093 0.404 0.095 Uiso 1 1 calc R . .
C21A C 1.3621(3) 0.78580(18) 0.93146(11) 0.0803(6) Uani 1 1 d . . .
H21A H 1.4618 0.8243 0.9353 0.096 Uiso 1 1 calc R . .
C21B C 0.2288(3) 0.8310(3) 0.48341(15) 0.1026(9) Uani 1 1 d . . .
H21B H 0.2646 0.8047 0.5226 0.123 Uiso 1 1 calc R . .
C22A C 1.3478(3) 0.6987(2) 0.95622(12) 0.0904(7) Uani 1 1 d . . .
H22A H 1.4379 0.6795 0.9764 0.108 Uiso 1 1 calc R . .
C22B C 0.1955(3) 0.9266(2) 0.49774(12) 0.0977(8) Uani 1 1 d . . .
H22B H 0.2099 0.9633 0.5461 0.117 Uiso 1 1 calc R . .
C23A C 1.2022(3) 0.63946(16) 0.95173(11) 0.0796(7) Uani 1 1 d . . .
H23A H 1.1924 0.5809 0.9689 0.096 Uiso 1 1 calc R . .
C23B C 0.1412(2) 0.96798(17) 0.44112(11) 0.0731(6) Uani 1 1 d . . .
H23B H 0.1174 1.0319 0.4502 0.088 Uiso 1 1 calc R . .
C24A C 1.0715(2) 0.67029(12) 0.92074(8) 0.0547(5) Uani 1 1 d . . .
C24B C 0.12347(19) 0.91016(13) 0.36988(9) 0.0507(4) Uani 1 1 d . . .
C25A C 0.9051(3) 0.62097(12) 0.90579(8) 0.0575(5) Uani 1 1 d . . .
C25B C 0.08180(17) 0.93693(11) 0.29902(9) 0.0427(4) Uani 1 1 d . . .
C26A C 0.8910(2) 0.87010(12) 0.91567(10) 0.0585(5) Uani 1 1 d . . .
H26A H 0.7831 0.8766 0.9034 0.088 Uiso 1 1 calc R . .
H26B H 0.9601 0.9265 0.9073 0.088 Uiso 1 1 calc R . .
H26C H 0.9094 0.867 0.9666 0.088 Uiso 1 1 calc R . .
C26B C -0.0049(2) 0.67880(13) 0.25786(14) 0.0756(6) Uani 1 1 d . . .
H26D H -0.0917 0.6944 0.2838 0.113 Uiso 1 1 calc R . .
H26E H 0.0348 0.6248 0.2738 0.113 Uiso 1 1 calc R . .
H26F H -0.0404 0.6599 0.2059 0.113 Uiso 1 1 calc R . .
N1A N 0.96841(19) 0.56216(10) 0.62628(8) 0.0560(4) Uani 1 1 d . . .
N1B N 0.66527(14) 0.91617(9) 0.22607(7) 0.0435(3) Uani 1 1 d . . .
N2A N 0.81930(17) 0.68399(9) 0.87725(7) 0.0498(3) Uani 1 1 d . . .
N2B N 0.07951(14) 0.85409(9) 0.24403(7) 0.0424(3) Uani 1 1 d . . .
O1A O 0.8574(2) 0.43626(10) 0.52437(8) 0.0860(5) Uani 1 1 d . . .
O1B O 0.81319(13) 0.95082(9) 0.13406(7) 0.0605(3) Uani 1 1 d . . .
O2A O 1.1878(2) 0.55100(13) 0.70058(10) 0.0927(5) Uani 1 1 d . . .
O2B O 0.62718(17) 1.03743(9) 0.32111(8) 0.0735(4) Uani 1 1 d . . .
O3A O 0.61352(18) 0.44826(10) 0.66952(8) 0.0810(4) Uani 1 1 d . . .
O3B O 0.43095(19) 1.00455(13) 0.11597(10) 0.0980(5) Uani 1 1 d . . .
O4A O 0.8478(2) 0.53803(8) 0.91355(7) 0.0795(4) Uani 1 1 d . . .
O4B O 0.05990(14) 1.01784(8) 0.28841(6) 0.0568(3) Uani 1 1 d . . .

loop_
_atom_site_aniso_label
_atom_site_aniso_U_11
_atom_site_aniso_U_22
_atom_site_aniso_U_33
_atom_site_aniso_U_23
_atom_site_aniso_U_13
_atom_site_aniso_U_12
C1A 0.0797(13) 0.0522(11) 0.0425(10) 0.0083(8) 0.0116(9) -0.0133(9)
C1B 0.0331(8) 0.0475(9) 0.0511(9) 0.0154(7) 0.0087(7) 0.0098(6)
C2A 0.0897(15) 0.0841(16) 0.0448(11) 0.0020(10) -0.0024(11) -0.0273(13)
C2B 0.0450(9) 0.0684(12) 0.0542(10) 0.0156(9) 0.0170(8) 0.0157(8)
C3A 0.1041(19) 0.0973(18) 0.0703(15) 0.0213(14) -0.0228(13) -0.0062(15)
C3B 0.0628(11) 0.0584(11) 0.0727(12) 0.0019(9) 0.0245(10) 0.0192(9)
C4A 0.1075(18) 0.0809(15) 0.0746(15) 0.0240(12) -0.0207(13) 0.0074(13)
C4B 0.0673(12) 0.0443(10) 0.1008(16) 0.0079(10) 0.0371(11) 0.0159(9)
C5A 0.0977(15) 0.0538(11) 0.0552(11) 0.0167(9) -0.0114(11) -0.0022(10)
C5B 0.0545(10) 0.0427(9) 0.0880(13) 0.0192(9) 0.0346(9) 0.0160(8)
C6A 0.0731(12) 0.0469(10) 0.0377(9) 0.0102(7) 0.0046(8) -0.0100(8)
C6B 0.0334(8) 0.0431(9) 0.0536(9) 0.0136(7) 0.0117(7) 0.0114(6)
C7A 0.0661(11) 0.0370(8) 0.0394(9) 0.0080(7) 0.0119(8) -0.0016(7)
C7B 0.0366(8) 0.0382(8) 0.0470(9) 0.0121(7) 0.0087(7) 0.0069(6)
C8A 0.0899(14) 0.0510(11) 0.0420(10) 0.0004(9) 0.0274(10) -0.0158(10)
C8B 0.0317(8) 0.0527(10) 0.0543(10) 0.0197(8) 0.0065(7) 0.0051(7)
C9A 0.0747(12) 0.0608(11) 0.0491(10) 0.0116(8) 0.0174(9) -0.0106(9)
C9B 0.0497(10) 0.0719(12) 0.0572(11) 0.0230(9) 0.0059(8) 0.0190(8)
C10A 0.1024(18) 0.0668(14) 0.0654(14) 0.0170(12) 0.0367(14) 0.0193(13)
C10B 0.0532(11) 0.0479(10) 0.0620(12) 0.0039(9) 0.0005(9) -0.0021(8)
C11A 0.0524(9) 0.0351(8) 0.0362(8) 0.0095(6) 0.0089(7) 0.0031(6)
C11B 0.0373(8) 0.0350(8) 0.0393(8) 0.0071(6) 0.0094(6) 0.0082(6)
C12A 0.0619(10) 0.0326(8) 0.0426(9) 0.0115(7) 0.0091(7) 0.0060(7)
C12B 0.0391(8) 0.0347(8) 0.0673(11) 0.0124(7) 0.0158(8) 0.0107(6)
C13A 0.0695(12) 0.0523(10) 0.0593(11) 0.0114(8) 0.0060(9) 0.0217(9)
C13B 0.0442(9) 0.0439(9) 0.0743(12) -0.0146(9) 0.0098(9) 0.0040(8)
C14A 0.0584(11) 0.0664(12) 0.0741(13) 0.0047(10) 0.0159(10) 0.0166(10)
C14B 0.0433(9) 0.0686(12) 0.0539(11) -0.0118(9) -0.0012(8) 0.0125(8)
C15A 0.0638(11) 0.0474(9) 0.0522(10) 0.0058(8) 0.0218(9) -0.0016(8)
C15B 0.0414(9) 0.0529(9) 0.0435(9) 0.0073(7) 0.0052(7) 0.0154(7)
C16A 0.0606(10) 0.0365(8) 0.0407(9) 0.0085(7) 0.0121(7) 0.0026(7)
C16B 0.0411(8) 0.0388(8) 0.0463(9) 0.0092(7) 0.0092(7) 0.0119(6)
C17A 0.0629(11) 0.0541(11) 0.0491(10) 0.0103(9) 0.0131(9) -0.0045(9)
C17B 0.0495(10) 0.0752(13) 0.0629(12) 0.0318(11) 0.0142(9) 0.0253(9)
C18A 0.0660(11) 0.0320(8) 0.0398(9) 0.0090(6) 0.0139(8) 0.0065(7)
C18B 0.0412(9) 0.0385(8) 0.0711(12) 0.0174(8) 0.0183(8) 0.0118(7)
C19A 0.0709(11) 0.0417(9) 0.0312(8) 0.0036(7) 0.0089(8) 0.0109(8)
C19B 0.0448(9) 0.0629(11) 0.0679(12) 0.0330(9) 0.0267(8) 0.0184(8)
C20A 0.0735(13) 0.0617(11) 0.0455(10) 0.0065(8) 0.0054(9) 0.0084(10)
C20B 0.0750(14) 0.1028(16) 0.0895(17) 0.0614(14) 0.0400(12) 0.0384(12)
C21A 0.0777(15) 0.0947(17) 0.0603(13) -0.0014(12) -0.0001(11) 0.0200(12)
C21B 0.0969(18) 0.169(3) 0.0802(18) 0.0789(19) 0.0386(14) 0.0562(18)
C22A 0.1022(19) 0.1000(19) 0.0631(14) -0.0061(13) -0.0161(13) 0.0492(16)
C22B 0.1006(18) 0.155(2) 0.0506(13) 0.0308(14) 0.0258(12) 0.0405(17)
C23A 0.132(2) 0.0608(13) 0.0485(11) 0.0040(9) -0.0025(12) 0.0438(14)
C23B 0.0765(14) 0.0942(15) 0.0545(12) 0.0148(11) 0.0254(10) 0.0251(11)
C24A 0.0927(14) 0.0411(9) 0.0316(8) 0.0041(7) 0.0064(9) 0.0216(9)
C24B 0.0465(9) 0.0611(10) 0.0510(10) 0.0161(8) 0.0202(8) 0.0162(8)
C25A 0.1063(15) 0.0347(9) 0.0322(9) 0.0057(7) 0.0193(9) 0.0107(9)
C25B 0.0366(8) 0.0401(9) 0.0529(10) 0.0080(7) 0.0113(7) 0.0108(6)
C26A 0.0841(13) 0.0390(9) 0.0527(10) 0.0064(8) 0.0174(9) 0.0116(8)
C26B 0.0481(10) 0.0489(10) 0.1363(19) 0.0266(11) 0.0342(11) 0.0069(8)
N1A 0.0788(10) 0.0456(8) 0.0457(8) 0.0100(6) 0.0243(7) 0.0078(7)
N1B 0.0373(7) 0.0386(7) 0.0526(8) 0.0095(6) 0.0058(6) 0.0017(5)
N2A 0.0735(9) 0.0352(7) 0.0416(7) 0.0082(6) 0.0205(7) 0.0049(6)
N2B 0.0365(7) 0.0384(7) 0.0526(8) 0.0065(6) 0.0087(6) 0.0105(5)
O1A 0.1276(13) 0.0523(8) 0.0665(9) -0.0079(7) 0.0402(8) -0.0100(8)
O1B 0.0485(7) 0.0609(7) 0.0789(8) 0.0323(6) 0.0171(6) 0.0027(5)
O2A 0.1026(12) 0.0989(12) 0.0898(12) 0.0273(10) 0.0224(10) 0.0441(10)
O2B 0.0812(9) 0.0567(8) 0.0694(9) -0.0074(6) 0.0093(8) -0.0002(6)
O3A 0.1001(11) 0.0531(8) 0.0716(9) -0.0013(7) -0.0012(8) -0.0153(7)
O3B 0.0961(11) 0.1129(12) 0.1234(13) 0.0819(11) 0.0496(10) 0.0403(9)
O4A 0.1459(13) 0.0373(7) 0.0566(8) 0.0166(6) 0.0260(8) 0.0037(7)
O4B 0.0650(8) 0.0436(7) 0.0637(8) 0.0081(5) 0.0084(6) 0.0207(5)

loop_
_atom_type_symbol
_atom_type_description
_atom_type_scat_dispersion_real
_atom_type_scat_dispersion_imag
_atom_type_scat_source
C C 0.0033 0.0016 'International Tables Vol C Tables 4.2.6.8 and 6.1.1.4'
H H 0 0 'International Tables Vol C Tables 4.2.6.8 and 6.1.1.4'
N N 0.0061 0.0033 'International Tables Vol C Tables 4.2.6.8 and 6.1.1.4'
O O 0.0106 0.006 'International Tables Vol C Tables 4.2.6.8 and 6.1.1.4'

loop_
_geom_angle_atom_site_label_1
_geom_angle_atom_site_label_2
_geom_angle_atom_site_label_3
_geom_angle
_geom_angle_site_symmetry_1
_geom_angle_site_symmetry_3
_geom_angle_publ_flag
C6A C1A C2A 121.4(2) . . ?
C6A C1A C8A 109.21(17) . . ?
C2A C1A C8A 129.35(18) . . ?
C2B C1B C6B 122.26(15) . . ?
C2B C1B C8B 128.27(15) . . ?
C6B C1B C8B 109.41(14) . . ?
C3A C2A C1A 118.34(19) . . ?
C3A C2A H2A 120.8 . . ?
C1A C2A H2A 120.8 . . ?
C3B C2B C1B 118.31(16) . . ?
C3B C2B H2B 120.8 . . ?
C1B C2B H2B 120.8 . . ?
C2A C3A C4A 120.6(2) . . ?
C2A C3A H3A 119.7 . . ?
C4A C3A H3A 119.7 . . ?
C2B C3B C4B 119.68(17) . . ?
C2B C3B H3B 120.2 . . ?
C4B C3B H3B 120.2 . . ?
C3A C4A C5A 121.4(2) . . ?
C3A C4A H4A 119.3 . . ?
C5A C4A H4A 119.3 . . ?
C3B C4B C5B 122.29(17) . . ?
C3B C4B H4B 118.9 . . ?
C5B C4B H4B 118.9 . . ?
C6A C5A C4A 118.68(19) . . ?
C6A C5A H5A 120.7 . . ?
C4A C5A H5A 120.7 . . ?
C4B C5B C6B 118.52(16) . . ?
C4B C5B H5B 120.7 . . ?
C6B C5B H5B 120.7 . . ?
C5A C6A C1A 119.45(17) . . ?
C5A C6A C7A 128.97(15) . . ?
C1A C6A C7A 111.46(16) . . ?
C5B C6B C1B 118.86(15) . . ?
C5B C6B C7B 129.70(14) . . ?
C1B C6B C7B 111.25(13) . . ?
N1A C7A C6A 100.19(13) . . ?
N1A C7A C9A 110.48(14) . . ?
C6A C7A C9A 109.60(13) . . ?
N1A C7A C11A 108.19(11) . . ?
C6A C7A C11A 117.07(14) . . ?
C9A C7A C11A 110.76(13) . . ?
N1B C7B C6B 100.13(11) . . ?
N1B C7B C9B 110.48(12) . . ?
C6B C7B C9B 110.08(13) . . ?
N1B C7B C11B 110.24(11) . . ?
C6B C7B C11B 116.54(12) . . ?
C9B C7B C11B 109.06(12) . . ?
O1A C8A N1A 123.9(2) . . ?
O1A C8A C1A 129.70(19) . . ?
N1A C8A C1A 106.38(15) . . ?
O1B C8B N1B 124.82(15) . . ?
O1B C8B C1B 129.35(16) . . ?
N1B C8B C1B 105.83(12) . . ?
C7A C9A H9A1 109.5 . . ?
C7A C9A H9A2 109.5 . . ?
H9A1 C9A H9A2 109.5 . . ?
C7A C9A H9A3 109.5 . . ?
H9A1 C9A H9A3 109.5 . . ?
H9A2 C9A H9A3 109.5 . . ?
C7B C9B H9B1 109.5 . . ?
C7B C9B H9B2 109.5 . . ?
H9B1 C9B H9B2 109.5 . . ?
C7B C9B H9B3 109.5 . . ?
H9B1 C9B H9B3 109.5 . . ?
H9B2 C9B H9B3 109.5 . . ?
O2A C10A N1A 125.1(2) . . ?
O2A C10A H10A 125.7(13) . . ?
N1A C10A H10A 109.2(13) . . ?
O2B C10B N1B 124.16(18) . . ?
O2B C10B H10B 126.8(10) . . ?
N1B C10B H10B 109.0(10) . . ?
C12A C11A C7A 115.37(12) . . ?
C12A C11A C16A 109.19(12) . . ?
C7A C11A C16A 116.92(12) . . ?
C12A C11A H11A 104.6 . . ?
C7A C11A H11A 104.6 . . ?
C16A C11A H11A 104.6 . . ?
C12B C11B C16B 109.16(12) . . ?
C12B C11B C7B 113.46(11) . . ?
C16B C11B C7B 118.50(11) . . ?
C12B C11B H11B 104.8 . . ?
C16B C11B H11B 104.8 . . ?
C7B C11B H11B 104.8 . . ?
C13A C12A C11A 110.63(13) . . ?
C13A C12A C18A 105.56(13) . . ?
C11A C12A C18A 107.21(11) . . ?
C13A C12A H12A 111.1 . . ?
C11A C12A H12A 111.1 . . ?
C18A C12A H12A 111.1 . . ?
C13B C12B C18B 105.69(13) . . ?
C13B C12B C11B 109.73(13) . . ?
C18B C12B C11B 107.46(11) . . ?
C13B C12B H12B 111.2 . . ?
C18B C12B H12B 111.3 . . ?
C11B C12B H12B 111.3 . . ?
C14A C13A C12A 114.45(16) . . ?
C14A C13A H13A 122.8 . . ?
C12A C13A H13A 122.8 . . ?
C14B C13B C12B 113.92(14) . . ?
C14B C13B H13B 123 . . ?
C12B C13B H13B 123 . . ?
C13A C14A C15A 113.67(17) . . ?
C13A C14A H14A 123.2 . . ?
C15A C14A H14A 123.2 . . ?
C13B C14B C15B 114.26(16) . . ?
C13B C14B H14B 122.9 . . ?
C15B C14B H14B 122.9 . . ?
N2A C15A C14A 109.73(14) . . ?
N2A C15A C16A 106.37(14) . . ?
C14A C15A C16A 107.08(14) . . ?
N2A C15A H15A 111.2 . . ?
C14A C15A H15A 111.2 . . ?
C16A C15A H15A 111.2 . . ?
N2B C15B C14B 109.98(13) . . ?
N2B C15B C16B 106.94(12) . . ?
C14B C15B C16B 105.32(12) . . ?
N2B C15B H15B 111.4 . . ?
C14B C15B H15B 111.4 . . ?
C16B C15B H15B 111.4 . . ?
C17A C16A C15A 107.14(14) . . ?
C17A C16A C11A 120.24(13) . . ?
C15A C16A C11A 106.30(12) . . ?
C17A C16A H16A 107.5 . . ?
C15A C16A H16A 107.5 . . ?
C11A C16A H16A 107.5 . . ?
C17B C16B C11B 118.97(12) . . ?
C17B C16B C15B 107.48(13) . . ?
C11B C16B C15B 106.55(12) . . ?
C17B C16B H16B 107.8 . . ?
C11B C16B H16B 107.8 . . ?
C15B C16B H16B 107.8 . . ?
O3A C17A C16A 122.25(19) . . ?
O3A C17A H17A 118.8(10) . . ?
C16A C17A H17A 118.7(10) . . ?
O3B C17B C16B 122.61(19) . . ?
O3B C17B H17B 123.7(12) . . ?
C16B C17B H17B 113.7(12) . . ?
N2A C18A C19A 101.94(12) . . ?
N2A C18A C26A 112.07(13) . . ?
C19A C18A C26A 108.84(13) . . ?
N2A C18A C12A 104.67(12) . . ?
C19A C18A C12A 117.06(13) . . ?
C26A C18A C12A 111.81(12) . . ?
N2B C18B C19B 102.18(12) . . ?
N2B C18B C26B 112.28(14) . . ?
C19B C18B C26B 110.10(15) . . ?
N2B C18B C12B 105.51(12) . . ?
C19B C18B C12B 115.85(14) . . ?
C26B C18B C12B 110.59(13) . . ?
C24A C19A C20A 120.09(17) . . ?
C24A C19A C18A 110.11(15) . . ?
C20A C19A C18A 129.61(15) . . ?
C20B C19B C24B 120.55(19) . . ?
C20B C19B C18B 129.48(18) . . ?
C24B C19B C18B 109.93(14) . . ?
C21A C20A C19A 117.98(19) . . ?
C21A C20A H20A 121 . . ?
C19A C20A H20A 121 . . ?
C21B C20B C19B 117.7(2) . . ?
C21B C20B H20B 121.1 . . ?
C19B C20B H20B 121.1 . . ?
C22A C21A C20A 121.5(2) . . ?
C22A C21A H21A 119.3 . . ?
C20A C21A H21A 119.3 . . ?
C20B C21B C22B 122.0(2) . . ?
C20B C21B H21B 119 . . ?
C22B C21B H21B 119 . . ?
C21A C22A C23A 121.2(2) . . ?
C21A C22A H22A 119.4 . . ?
C23A C22A H22A 119.4 . . ?
C23B C22B C21B 120.7(2) . . ?
C23B C22B H22B 119.6 . . ?
C21B C22B H22B 119.6 . . ?
C22A C23A C24A 117.5(2) . . ?
C22A C23A H23A 121.2 . . ?
C24A C23A H23A 121.2 . . ?
C22B C23B C24B 117.2(2) . . ?
C22B C23B H23B 121.4 . . ?
C24B C23B H23B 121.4 . . ?
C23A C24A C19A 121.7(2) . . ?
C23A C24A C25A 129.57(18) . . ?
C19A C24A C25A 108.68(15) . . ?
C19B C24B C23B 121.81(17) . . ?
C19B C24B C25B 108.55(15) . . ?
C23B C24B C25B 129.40(16) . . ?
O4A C25A N2A 124.21(19) . . ?
O4A C25A C24A 128.47(18) . . ?
N2A C25A C24A 107.27(13) . . ?
O4B C25B N2B 124.57(15) . . ?
O4B C25B C24B 127.98(15) . . ?
N2B C25B C24B 107.36(13) . . ?
C18A C26A H26A 109.5 . . ?
C18A C26A H26B 109.5 . . ?
H26A C26A H26B 109.5 . . ?
C18A C26A H26C 109.5 . . ?
H26A C26A H26C 109.5 . . ?
H26B C26A H26C 109.5 . . ?
C18B C26B H26D 109.5 . . ?
C18B C26B H26E 109.5 . . ?
H26D C26B H26E 109.5 . . ?
C18B C26B H26F 109.5 . . ?
H26D C26B H26F 109.5 . . ?
H26E C26B H26F 109.5 . . ?
C10A N1A C8A 121.39(18) . . ?
C10A N1A C7A 124.83(17) . . ?
C8A N1A C7A 112.76(15) . . ?
C10B N1B C8B 121.58(14) . . ?
C10B N1B C7B 125.11(14) . . ?
C8B N1B C7B 113.31(12) . . ?
C25A N2A C15A 116.92(13) . . ?
C25A N2A C18A 111.69(14) . . ?
C15A N2A C18A 115.04(12) . . ?
C25B N2B C15B 118.15(12) . . ?
C25B N2B C18B 111.68(13) . . ?
C15B N2B C18B 114.35(11) . . ?

loop_
_geom_bond_atom_site_label_1
_geom_bond_atom_site_label_2
_geom_bond_distance
_geom_bond_site_symmetry_2
_geom_bond_publ_flag
C1A C6A 1.386(2) . ?
C1A C2A 1.396(3) . ?
C1A C8A 1.455(3) . ?
C1B C2B 1.386(2) . ?
C1B C6B 1.387(2) . ?
C1B C8B 1.463(2) . ?
C2A C3A 1.360(3) . ?
C2A H2A 0.93 . ?
C2B C3B 1.374(3) . ?
C2B H2B 0.93 . ?
C3A C4A 1.379(3) . ?
C3A H3A 0.93 . ?
C3B C4B 1.376(3) . ?
C3B H3B 0.93 . ?
C4A C5A 1.384(3) . ?
C4A H4A 0.93 . ?
C4B C5B 1.383(3) . ?
C4B H4B 0.93 . ?
C5A C6A 1.380(3) . ?
C5A H5A 0.93 . ?
C5B C6B 1.383(2) . ?
C5B H5B 0.93 . ?
C6A C7A 1.517(2) . ?
C6B C7B 1.519(2) . ?
C7A N1A 1.493(2) . ?
C7A C9A 1.535(2) . ?
C7A C11A 1.561(2) . ?
C7B N1B 1.4925(18) . ?
C7B C9B 1.534(2) . ?
C7B C11B 1.564(2) . ?
C8A O1A 1.220(2) . ?
C8A N1A 1.413(2) . ?
C8B O1B 1.2097(18) . ?
C8B N1B 1.409(2) . ?
C9A H9A1 0.96 . ?
C9A H9A2 0.96 . ?
C9A H9A3 0.96 . ?
C9B H9B1 0.96 . ?
C9B H9B2 0.96 . ?
C9B H9B3 0.96 . ?
C10A O2A 1.210(3) . ?
C10A N1A 1.359(3) . ?
C10A H10A 1.01(2) . ?
C10B O2B 1.208(2) . ?
C10B N1B 1.370(2) . ?
C10B H10B 1.02(2) . ?
C11A C12A 1.558(2) . ?
C11A C16A 1.569(2) . ?
C11A H11A 0.98 . ?
C11B C12B 1.553(2) . ?
C11B C16B 1.558(2) . ?
C11B H11B 0.98 . ?
C12A C13A 1.504(2) . ?
C12A C18A 1.563(2) . ?
C12A H12A 0.98 . ?
C12B C13B 1.514(3) . ?
C12B C18B 1.552(2) . ?
C12B H12B 0.98 . ?
C13A C14A 1.321(3) . ?
C13A H13A 0.93 . ?
C13B C14B 1.313(3) . ?
C13B H13B 0.93 . ?
C14A C15A 1.491(3) . ?
C14A H14A 0.93 . ?
C14B C15B 1.496(2) . ?
C14B H14B 0.93 . ?
C15A N2A 1.477(2) . ?
C15A C16A 1.567(2) . ?
C15A H15A 0.98 . ?
C15B N2B 1.479(2) . ?
C15B C16B 1.564(2) . ?
C15B H15B 0.98 . ?
C16A C17A 1.498(2) . ?
C16A H16A 0.98 . ?
C16B C17B 1.508(2) . ?
C16B H16B 0.98 . ?
C17A O3A 1.201(2) . ?
C17A H17A 1.002(18) . ?
C17B O3B 1.203(2) . ?
C17B H17B 0.957(19) . ?
C18A N2A 1.4909(19) . ?
C18A C19A 1.505(2) . ?
C18A C26A 1.536(2) . ?
C18B N2B 1.4833(19) . ?
C18B C19B 1.507(3) . ?
C18B C26B 1.543(2) . ?
C19A C24A 1.388(2) . ?
C19A C20A 1.389(3) . ?
C19B C20B 1.379(3) . ?
C19B C24B 1.383(2) . ?
C20A C21A 1.379(3) . ?
C20A H20A 0.93 . ?
C20B C21B 1.377(4) . ?
C20B H20B 0.93 . ?
C21A C22A 1.376(3) . ?
C21A H21A 0.93 . ?
C21B C22B 1.384(4) . ?
C21B H21B 0.93 . ?
C22A C23A 1.380(4) . ?
C22A H22A 0.93 . ?
C22B C23B 1.380(3) . ?
C22B H22B 0.93 . ?
C23A C24A 1.383(3) . ?
C23A H23A 0.93 . ?
C23B C24B 1.391(3) . ?
C23B H23B 0.93 . ?
C24A C25A 1.468(3) . ?
C24B C25B 1.473(2) . ?
C25A O4A 1.2286(19) . ?
C25A N2A 1.383(2) . ?
C25B O4B 1.2224(17) . ?
C25B N2B 1.3785(19) . ?
C26A H26A 0.96 . ?
C26A H26B 0.96 . ?
C26A H26C 0.96 . ?
C26B H26D 0.96 . ?
C26B H26E 0.96 . ?
C26B H26F 0.96 . ?

loop_
_geom_torsion_atom_site_label_1
_geom_torsion_atom_site_label_2
_geom_torsion_atom_site_label_3
_geom_torsion_atom_site_label_4
_geom_torsion
_geom_torsion_site_symmetry_1
_geom_torsion_site_symmetry_2
_geom_torsion_site_symmetry_3
_geom_torsion_site_symmetry_4
_geom_torsion_publ_flag
C6A C1A C2A C3A 0.1(3) . . . . ?
C8A C1A C2A C3A -178.3(2) . . . . ?
C6B C1B C2B C3B -1.3(2) . . . . ?
C8B C1B C2B C3B 175.74(16) . . . . ?
C1A C2A C3A C4A 1.3(4) . . . . ?
C1B C2B C3B C4B -1.1(3) . . . . ?
C2A C3A C4A C5A -0.4(4) . . . . ?
C2B C3B C4B C5B 1.6(3) . . . . ?
C3A C4A C5A C6A -1.9(4) . . . . ?
C3B C4B C5B C6B 0.4(3) . . . . ?
C4A C5A C6A C1A 3.1(3) . . . . ?
C4A C5A C6A C7A 178.82(19) . . . . ?
C2A C1A C6A C5A -2.3(3) . . . . ?
C8A C1A C6A C5A 176.39(16) . . . . ?
C2A C1A C6A C7A -178.70(16) . . . . ?
C8A C1A C6A C7A 0.0(2) . . . . ?
C4B C5B C6B C1B -2.7(3) . . . . ?
C4B C5B C6B C7B -177.09(16) . . . . ?
C2B C1B C6B C5B 3.3(2) . . . . ?
C8B C1B C6B C5B -174.31(14) . . . . ?
C2B C1B C6B C7B 178.63(14) . . . . ?
C8B C1B C6B C7B 1.06(17) . . . . ?
C5A C6A C7A N1A -175.77(18) . . . . ?
C1A C6A C7A N1A 0.19(17) . . . . ?
C5A C6A C7A C9A -59.6(2) . . . . ?
C1A C6A C7A C9A 116.38(16) . . . . ?
C5A C6A C7A C11A 67.6(2) . . . . ?
C1A C6A C7A C11A -116.42(16) . . . . ?
C5B C6B C7B N1B 172.54(16) . . . . ?
C1B C6B C7B N1B -2.19(15) . . . . ?
C5B C6B C7B C9B 56.2(2) . . . . ?
C1B C6B C7B C9B -118.53(14) . . . . ?
C5B C6B C7B C11B -68.6(2) . . . . ?
C1B C6B C7B C11B 116.63(14) . . . . ?
C6A C1A C8A O1A 179.96(17) . . . . ?
C2A C1A C8A O1A -1.5(3) . . . . ?
C6A C1A C8A N1A -0.19(19) . . . . ?
C2A C1A C8A N1A 178.36(18) . . . . ?
C2B C1B C8B O1B 3.3(3) . . . . ?
C6B C1B C8B O1B -179.29(16) . . . . ?
C2B C1B C8B N1B -176.73(15) . . . . ?
C6B C1B C8B N1B 0.66(16) . . . . ?
N1A C7A C11A C12A -179.68(13) . . . . ?
C6A C7A C11A C12A -67.53(17) . . . . ?
C9A C7A C11A C12A 59.10(19) . . . . ?
N1A C7A C11A C16A -49.22(18) . . . . ?
C6A C7A C11A C16A 62.92(18) . . . . ?
C9A C7A C11A C16A -170.45(14) . . . . ?
N1B C7B C11B C12B 157.35(12) . . . . ?
C6B C7B C11B C12B 44.16(17) . . . . ?
C9B C7B C11B C12B -81.19(16) . . . . ?
N1B C7B C11B C16B 27.36(17) . . . . ?
C6B C7B C11B C16B -85.82(16) . . . . ?
C9B C7B C11B C16B 148.82(13) . . . . ?
C7A C11A C12A C13A 89.09(16) . . . . ?
C16A C11A C12A C13A -44.99(17) . . . . ?
C7A C11A C12A C18A -156.28(13) . . . . ?
C16A C11A C12A C18A 69.63(15) . . . . ?
C16B C11B C12B C13B 44.26(16) . . . . ?
C7B C11B C12B C13B -90.27(15) . . . . ?
C16B C11B C12B C18B -70.19(15) . . . . ?
C7B C11B C12B C18B 155.28(13) . . . . ?
C11A C12A C13A C14A 58.17(19) . . . . ?
C18A C12A C13A C14A -57.49(19) . . . . ?
C18B C12B C13B C14B 56.09(18) . . . . ?
C11B C12B C13B C14B -59.49(18) . . . . ?
C12A C13A C14A C15A -3.5(2) . . . . ?
C12B C13B C14B C15B 4.9(2) . . . . ?
C13A C14A C15A N2A 55.9(2) . . . . ?
C13A C14A C15A C16A -59.1(2) . . . . ?
C13B C14B C15B N2B -56.24(19) . . . . ?
C13B C14B C15B C16B 58.66(19) . . . . ?
N2A C15A C16A C17A 178.23(13) . . . . ?
C14A C15A C16A C17A -64.50(17) . . . . ?
N2A C15A C16A C11A -52.03(16) . . . . ?
C14A C15A C16A C11A 65.24(17) . . . . ?
C12A C11A C16A C17A 108.77(16) . . . . ?
C7A C11A C16A C17A -24.5(2) . . . . ?
C12A C11A C16A C15A -12.96(17) . . . . ?
C7A C11A C16A C15A -146.25(14) . . . . ?
C12B C11B C16B C17B -106.33(16) . . . . ?
C7B C11B C16B C17B 25.6(2) . . . . ?
C12B C11B C16B C15B 15.19(15) . . . . ?
C7B C11B C16B C15B 147.10(12) . . . . ?
N2B C15B C16B C17B 178.57(13) . . . . ?
C14B C15B C16B C17B 61.58(17) . . . . ?
N2B C15B C16B C11B 50.00(14) . . . . ?
C14B C15B C16B C11B -66.98(15) . . . . ?
C15A C16A C17A O3A -109.61(19) . . . . ?
C11A C16A C17A O3A 129.07(18) . . . . ?
C11B C16B C17B O3B -135.51(17) . . . . ?
C15B C16B C17B O3B 103.4(2) . . . . ?
C13A C12A C18A N2A 64.27(15) . . . . ?
C11A C12A C18A N2A -53.71(15) . . . . ?
C13A C12A C18A C19A 176.22(13) . . . . ?
C11A C12A C18A C19A 58.25(16) . . . . ?
C13A C12A C18A C26A -57.26(17) . . . . ?
C11A C12A C18A C26A -175.24(13) . . . . ?
C13B C12B C18B N2B -65.06(15) . . . . ?
C11B C12B C18B N2B 52.06(16) . . . . ?
C13B C12B C18B C19B -177.26(13) . . . . ?
C11B C12B C18B C19B -60.14(17) . . . . ?
C13B C12B C18B C26B 56.58(18) . . . . ?
C11B C12B C18B C26B 173.70(14) . . . . ?
N2A C18A C19A C24A -3.03(16) . . . . ?
C26A C18A C19A C24A 115.52(14) . . . . ?
C12A C18A C19A C24A -116.52(14) . . . . ?
N2A C18A C19A C20A -177.95(15) . . . . ?
C26A C18A C19A C20A -59.4(2) . . . . ?
C12A C18A C19A C20A 68.6(2) . . . . ?
N2B C18B C19B C20B -179.05(17) . . . . ?
C26B C18B C19B C20B 61.5(2) . . . . ?
C12B C18B C19B C20B -64.9(2) . . . . ?
N2B C18B C19B C24B 3.27(16) . . . . ?
C26B C18B C19B C24B -116.21(15) . . . . ?
C12B C18B C19B C24B 117.39(15) . . . . ?
C24A C19A C20A C21A 2.4(2) . . . . ?
C18A C19A C20A C21A 176.93(16) . . . . ?
C24B C19B C20B C21B -2.0(3) . . . . ?
C18B C19B C20B C21B -179.47(19) . . . . ?
C19A C20A C21A C22A -1.4(3) . . . . ?
C19B C20B C21B C22B 0.9(4) . . . . ?
C20A C21A C22A C23A -0.1(3) . . . . ?
C20B C21B C22B C23B 0.4(4) . . . . ?
C21A C22A C23A C24A 0.6(3) . . . . ?
C21B C22B C23B C24B -0.7(3) . . . . ?
C22A C23A C24A C19A 0.4(3) . . . . ?
C22A C23A C24A C25A 176.91(18) . . . . ?
C20A C19A C24A C23A -2.0(2) . . . . ?
C18A C19A C24A C23A -177.46(15) . . . . ?
C20A C19A C24A C25A -179.13(14) . . . . ?
C18A C19A C24A C25A 5.39(17) . . . . ?
C20B C19B C24B C23B 1.8(3) . . . . ?
C18B C19B C24B C23B 179.71(15) . . . . ?
C20B C19B C24B C25B 176.69(16) . . . . ?
C18B C19B C24B C25B -5.39(18) . . . . ?
C22B C23B C24B C19B -0.4(3) . . . . ?
C22B C23B C24B C25B -174.14(19) . . . . ?
C23A C24A C25A O4A -5.0(3) . . . . ?
C19A C24A C25A O4A 171.81(16) . . . . ?
C23A C24A C25A N2A 177.49(17) . . . . ?
C19A C24A C25A N2A -5.65(17) . . . . ?
C19B C24B C25B O4B -171.33(15) . . . . ?
C23B C24B C25B O4B 3.1(3) . . . . ?
C19B C24B C25B N2B 5.44(17) . . . . ?
C23B C24B C25B N2B 179.83(17) . . . . ?
O2A C10A N1A C8A 175.83(19) . . . . ?
O2A C10A N1A C7A 8.2(3) . . . . ?
O1A C8A N1A C10A 11.2(3) . . . . ?
C1A C8A N1A C10A -168.67(16) . . . . ?
O1A C8A N1A C7A -179.81(15) . . . . ?
C1A C8A N1A C7A 0.33(18) . . . . ?
C6A C7A N1A C10A 168.24(16) . . . . ?
C9A C7A N1A C10A 52.7(2) . . . . ?
C11A C7A N1A C10A -68.7(2) . . . . ?
C6A C7A N1A C8A -0.32(16) . . . . ?
C9A C7A N1A C8A -115.85(15) . . . . ?
C11A C7A N1A C8A 122.75(14) . . . . ?
O2B C10B N1B C8B 178.11(17) . . . . ?
O2B C10B N1B C7B -1.6(3) . . . . ?
O1B C8B N1B C10B -1.9(2) . . . . ?
C1B C8B N1B C10B 178.10(14) . . . . ?
O1B C8B N1B C7B 177.75(14) . . . . ?
C1B C8B N1B C7B -2.20(16) . . . . ?
C6B C7B N1B C10B -177.64(14) . . . . ?
C9B C7B N1B C10B -61.60(19) . . . . ?
C11B C7B N1B C10B 59.02(18) . . . . ?
C6B C7B N1B C8B 2.67(15) . . . . ?
C9B C7B N1B C8B 118.72(14) . . . . ?
C11B C7B N1B C8B -120.67(13) . . . . ?
O4A C25A N2A C15A -38.4(2) . . . . ?
C24A C25A N2A C15A 139.20(14) . . . . ?
O4A C25A N2A C18A -173.86(14) . . . . ?
C24A C25A N2A C18A 3.74(16) . . . . ?
C14A C15A N2A C25A -177.66(14) . . . . ?
C16A C15A N2A C25A -62.17(17) . . . . ?
C14A C15A N2A C18A -43.65(18) . . . . ?
C16A C15A N2A C18A 71.84(16) . . . . ?
C19A C18A N2A C25A -0.58(15) . . . . ?
C26A C18A N2A C25A -116.80(15) . . . . ?
C12A C18A N2A C25A 121.83(13) . . . . ?
C19A C18A N2A C15A -136.94(13) . . . . ?
C26A C18A N2A C15A 106.84(15) . . . . ?
C12A C18A N2A C15A -14.52(17) . . . . ?
O4B C25B N2B C15B 37.8(2) . . . . ?
C24B C25B N2B C15B -139.07(13) . . . . ?
O4B C25B N2B C18B 173.56(14) . . . . ?
C24B C25B N2B C18B -3.35(16) . . . . ?
C14B C15B N2B C25B 176.70(13) . . . . ?
C16B C15B N2B C25B 62.83(16) . . . . ?
C14B C15B N2B C18B 42.10(17) . . . . ?
C16B C15B N2B C18B -71.76(15) . . . . ?
C19B C18B N2B C25B 0.21(15) . . . . ?
C26B C18B N2B C25B 118.14(16) . . . . ?
C12B C18B N2B C25B -121.31(13) . . . . ?
C19B C18B N2B C15B 137.70(13) . . . . ?
C26B C18B N2B C15B -104.36(16) . . . . ?
C12B C18B N2B C15B 16.19(17) . . . . ?
